data_7012360
loop_
_publ_author_name
'Rusanova, Julia'
'Decurtins, Silvio'
'Rusanov, Eduard'
'Stoeckli-Evans, Helen'
'Delahaye, Sandra'
'Hauser, Andreas'

_publ_section_title
;
 Ruthenium(ii) complex of
 bis(2,2???-bipyridine)(6,7-dicyanodipyrido[3,2-a:2???,3???-c]phenazine):
 synthesis, structure, electrochemical and luminescence studies
;
_journal_issue 23
_journal_name_full 'Journal of the Chemical Society, Dalton Transactions'
_journal_page_first 4318
_journal_paper_doi 10.1039/b210440g
_journal_year 2002
_chemical_formula_moiety 'C40 H24 N10 Ru, 2(F6 P), 0.5(H2 O), 0.5(C H4 O)'
_chemical_formula_sum 'C40.5 H27 F12 N10 O P2 Ru'
_chemical_formula_weight 1060.73
_chemical_name_systematic
; 
? 
;
_space_group_IT_number 14
_symmetry_cell_setting monoclinic
_symmetry_space_group_name_Hall '-P 2ybc'
_symmetry_space_group_name_H-M 'P 1 21/c 1'
_atom_sites_solution_hydrogens geom
_atom_sites_solution_primary direct
_atom_sites_solution_secondary difmap
_audit_creation_method SHELXL-97
_cell_angle_alpha 90.00
_cell_angle_beta 97.54(3)
_cell_angle_gamma 90.00
_cell_formula_units_Z 4
_cell_length_a 9.304(2)
_cell_length_b 37.034(7)
_cell_length_c 12.014(2)
_cell_measurement_reflns_used 4954
_cell_measurement_temperature 153(2)
_cell_measurement_theta_max 24.08
_cell_measurement_theta_min 1.8
_cell_volume 4103.8(14)
_computing_cell_refinement 'CELL (Stoe IPDS Software, 2000)'
_computing_data_collection 'EXPOSE (Stoe IPDS Software, 2000)'
_computing_data_reduction 'INTEGRATE (Stoe IPDS Software, 2000)'
_computing_molecular_graphics 'PLATON99 (Spek, 2000)'
_computing_publication_material 'SHELXL-97 (Sheldrick, 1997)'
_computing_structure_refinement 'SHELXL-97 (Sheldrick, 1997)'
_computing_structure_solution 'SHELXS-97 (Sheldrick, 1990)'
_diffrn_ambient_temperature 153(2)
_diffrn_detector_area_resol_mean 0.88\%A
_diffrn_measured_fraction_theta_full 0.983
_diffrn_measured_fraction_theta_max 0.983
_diffrn_measurement_device_type 'STOE IPDS'
_diffrn_measurement_method 'phi oscillation'
_diffrn_radiation_monochromator graphite
_diffrn_radiation_source 'fine-focus sealed tube'
_diffrn_radiation_type MoK\a
_diffrn_radiation_wavelength 0.71073
_diffrn_reflns_av_R_equivalents 0.1476
_diffrn_reflns_av_sigmaI/netI 0.3093
_diffrn_reflns_limit_h_max 10
_diffrn_reflns_limit_h_min -10
_diffrn_reflns_limit_k_max 42
_diffrn_reflns_limit_k_min -42
_diffrn_reflns_limit_l_max 13
_diffrn_reflns_limit_l_min -13
_diffrn_reflns_number 24611
_diffrn_reflns_theta_full 24.08
_diffrn_reflns_theta_max 24.08
_diffrn_reflns_theta_min 1.80
_diffrn_standards_decay_% 0
_diffrn_standards_interval_time 0
_diffrn_standards_number 0
_exptl_absorpt_coefficient_mu 0.564
_exptl_absorpt_correction_type none
_exptl_crystal_colour red-brown
_exptl_crystal_density_diffrn 1.717
_exptl_crystal_density_meas ?
_exptl_crystal_density_method 'not measured'
_exptl_crystal_description needle
_exptl_crystal_F_000 2120
_exptl_crystal_size_max 0.65
_exptl_crystal_size_mid 0.07
_exptl_crystal_size_min 0.05
_refine_diff_density_max 0.385
_refine_diff_density_min -0.291
_refine_diff_density_rms 0.069
_refine_ls_extinction_method none
_refine_ls_goodness_of_fit_ref 0.917
_refine_ls_hydrogen_treatment constr
_refine_ls_matrix_type full
_refine_ls_number_parameters 586
_refine_ls_number_reflns 6401
_refine_ls_number_restraints 0
_refine_ls_restrained_S_all 0.917
_refine_ls_R_factor_all 0.1495
_refine_ls_R_factor_gt 0.0382
_refine_ls_shift/su_max 0.001
_refine_ls_shift/su_mean 0.000
_refine_ls_structure_factor_coef Fsqd
_refine_ls_weighting_details
; calc 
[0.00000+1.00000exp(5.00(sin\q/\l)^2^)]/ 
[\s^2^(Fo^2^)+0.0000+0.0500*P+(0.0487P)^2^+0.0000sin\q/\l] 
where P = 0.33333Fo^2^ + 0.66667Fc^2^ 
;
_refine_ls_weighting_scheme calc
_refine_ls_wR_factor_gt 0.0798
_refine_ls_wR_factor_ref 0.1406
_reflns_number_gt 2355
_reflns_number_total 6401
_reflns_threshold_expression I>2sigma(I)
_cod_data_source_file b210440g.txt
_cod_data_source_block jul53
_cod_depositor_comments
;
The following automatic conversions were performed:
'_atom_site_symetry_multiplicity' tag replaced with
'_atom_site_symmetry_multiplicity'.

Automatic conversion script
Id: cif_correct_tags 1440 2010-10-19 06:21:57Z saulius 

The following automatic conversions were performed:

'_exptl_crystal_density_meas' value 'none' was changed to '?' - the
value is perceived as not measured.

Automatic conversion script
Id: cif_fix_values 3008 2015-01-20 13:52:24Z robertas 
;
_cod_original_sg_symbol_H-M 'P 21/c'
_cod_original_formula_sum 'C40.50 H27 F12 N10 O P2 Ru'
_cod_database_code 7012360

loop_
_symmetry_equiv_pos_as_xyz
'x, y, z'
'-x, y+1/2, -z+1/2'
'-x, -y, -z'
'x, -y-1/2, z-1/2'

loop_
_atom_site_label
_atom_site_type_symbol
_atom_site_fract_x
_atom_site_fract_y
_atom_site_fract_z
_atom_site_U_iso_or_equiv
_atom_site_adp_type
_atom_site_occupancy
_atom_site_symmetry_multiplicity
_atom_site_calc_flag
_atom_site_refinement_flags
_atom_site_disorder_assembly
_atom_site_disorder_group
Ru1 Ru 0.22489(8) 0.157628(19) 0.32550(6) 0.02106(19) Uani 1 1 d . . .
N1 N 0.1721(8) 0.10504(18) 0.2781(6) 0.0218(17) Uani 1 1 d . . .
N2 N 0.3716(8) 0.14794(17) 0.2107(6) 0.0213(17) Uani 1 1 d . . .
N3 N 0.2578(9) 0.01465(19) 0.0091(6) 0.0290(18) Uani 1 1 d . . .
N4 N 0.4467(9) 0.06315(19) -0.0819(6) 0.0274(18) Uani 1 1 d . . .
N5 N 0.2845(12) -0.1013(2) -0.3123(8) 0.049(2) Uani 1 1 d . . .
N6 N 0.5806(12) -0.0374(2) -0.4319(8) 0.053(3) Uani 1 1 d . . .
N7 N 0.3461(8) 0.13823(17) 0.4682(5) 0.0208(16) Uani 1 1 d . . .
N8 N 0.0789(8) 0.16152(18) 0.4388(5) 0.0203(15) Uani 1 1 d . . .
N9 N 0.0955(8) 0.18289(19) 0.1958(6) 0.0225(17) Uani 1 1 d . . .
N10 N 0.2686(8) 0.21130(18) 0.3612(5) 0.0219(17) Uani 1 1 d . . .
C1 C 0.0800(10) 0.0833(2) 0.3198(7) 0.026(2) Uani 1 1 d . . .
H1A H 0.0313 0.0921 0.3790 0.032 Uiso 1 1 calc R . .
C2 C 0.0504(11) 0.0481(2) 0.2815(7) 0.028(2) Uani 1 1 d . . .
H2A H -0.0145 0.0332 0.3157 0.034 Uiso 1 1 calc R . .
C3 C 0.1159(11) 0.0355(2) 0.1944(8) 0.033(2) Uani 1 1 d . . .
H3A H 0.0966 0.0118 0.1660 0.040 Uiso 1 1 calc R . .
C4 C 0.2132(10) 0.0583(2) 0.1469(7) 0.025(2) Uani 1 1 d . . .
C5 C 0.2407(10) 0.0921(2) 0.1928(7) 0.022(2) Uani 1 1 d . . .
C6 C 0.3461(10) 0.1160(2) 0.1556(6) 0.0211(19) Uani 1 1 d . . .
C7 C 0.4190(10) 0.1064(2) 0.0655(7) 0.026(2) Uani 1 1 d . . .
C8 C 0.5236(10) 0.1302(2) 0.0334(7) 0.028(2) Uani 1 1 d . . .
H8A H 0.5736 0.1248 -0.0286 0.034 Uiso 1 1 calc R . .
C9 C 0.5516(10) 0.1612(3) 0.0931(7) 0.029(2) Uani 1 1 d . . .
H9A H 0.6252 0.1771 0.0752 0.034 Uiso 1 1 calc R . .
C10 C 0.4731(11) 0.1696(2) 0.1801(8) 0.027(2) Uani 1 1 d . . .
H10A H 0.4927 0.1917 0.2193 0.033 Uiso 1 1 calc R . .
C11 C 0.2867(10) 0.0471(2) 0.0503(7) 0.023(2) Uani 1 1 d . . .
C12 C 0.3839(11) 0.0714(2) 0.0076(8) 0.029(2) Uani 1 1 d . . .
C13 C 0.3230(10) 0.0056(2) -0.0810(7) 0.027(2) Uani 1 1 d . . .
C14 C 0.4164(10) 0.0296(2) -0.1268(7) 0.026(2) Uani 1 1 d . . .
C15 C 0.4837(12) 0.0189(3) -0.2211(7) 0.034(2) Uani 1 1 d . . .
H15A H 0.5501 0.0345 -0.2510 0.041 Uiso 1 1 calc R . .
C16 C 0.4510(11) -0.0143(2) -0.2680(8) 0.032(2) Uani 1 1 d . . .
C17 C 0.3538(11) -0.0389(2) -0.2223(8) 0.030(2) Uani 1 1 d . . .
C18 C 0.2916(11) -0.0286(2) -0.1303(7) 0.030(2) Uani 1 1 d . . .
H18A H 0.2270 -0.0444 -0.0995 0.036 Uiso 1 1 calc R . .
C19 C 0.3163(11) -0.0739(3) -0.2744(8) 0.034(2) Uani 1 1 d . . .
C20 C 0.5233(12) -0.0268(3) -0.3602(8) 0.035(2) Uani 1 1 d . . .
C21 C 0.4851(11) 0.1271(2) 0.4777(7) 0.031(2) Uani 1 1 d . . .
H21A H 0.5345 0.1279 0.4134 0.037 Uiso 1 1 calc R . .
C22 C 0.5577(12) 0.1148(2) 0.5774(8) 0.034(2) Uani 1 1 d . . .
H22A H 0.6555 0.1070 0.5806 0.041 Uiso 1 1 calc R . .
C23 C 0.4911(12) 0.1135(3) 0.6716(7) 0.036(2) Uani 1 1 d . . .
H23A H 0.5411 0.1053 0.7410 0.043 Uiso 1 1 calc R . .
C24 C 0.3488(11) 0.1246(3) 0.6629(7) 0.033(2) Uani 1 1 d . . .
H24A H 0.2991 0.1237 0.7270 0.040 Uiso 1 1 calc R . .
C25 C 0.2781(10) 0.1370(2) 0.5630(7) 0.023(2) Uani 1 1 d . . .
C26 C 0.1282(10) 0.1500(2) 0.5454(7) 0.026(2) Uani 1 1 d . . .
C27 C 0.0367(11) 0.1495(2) 0.6273(8) 0.035(2) Uani 1 1 d . . .
H27A H 0.0704 0.1405 0.7001 0.042 Uiso 1 1 calc R . .
C28 C -0.1032(10) 0.1620(2) 0.6033(7) 0.029(2) Uani 1 1 d . . .
H28A H -0.1664 0.1614 0.6593 0.035 Uiso 1 1 calc R . .
C29 C -0.1516(11) 0.1753(2) 0.4981(8) 0.034(2) Uani 1 1 d . . .
H29A H -0.2462 0.1851 0.4808 0.041 Uiso 1 1 calc R . .
C30 C -0.0569(10) 0.1737(2) 0.4186(7) 0.0215(19) Uani 1 1 d . . .
H30A H -0.0908 0.1818 0.3449 0.026 Uiso 1 1 calc R . .
C31 C 0.0157(10) 0.1665(2) 0.1080(7) 0.029(2) Uani 1 1 d . . .
H31A H 0.0168 0.1409 0.1035 0.034 Uiso 1 1 calc R . .
C32 C -0.0672(11) 0.1857(3) 0.0249(8) 0.036(2) Uani 1 1 d . . .
H32A H -0.1225 0.1732 -0.0352 0.043 Uiso 1 1 calc R . .
C33 C -0.0707(12) 0.2236(3) 0.0280(7) 0.034(2) Uani 1 1 d . . .
H33A H -0.1261 0.2374 -0.0291 0.041 Uiso 1 1 calc R . .
C34 C 0.0102(11) 0.2397(3) 0.1180(7) 0.034(2) Uani 1 1 d . . .
H34A H 0.0089 0.2652 0.1247 0.040 Uiso 1 1 calc R . .
C35 C 0.0938(10) 0.2196(2) 0.1995(7) 0.021(2) Uani 1 1 d . . .
C36 C 0.1828(10) 0.2350(2) 0.2983(7) 0.023(2) Uani 1 1 d . . .
C37 C 0.1825(10) 0.2713(2) 0.3247(7) 0.029(2) Uani 1 1 d . . .
H37A H 0.1203 0.2873 0.2791 0.035 Uiso 1 1 calc R . .
C38 C 0.2709(11) 0.2846(2) 0.4161(8) 0.030(2) Uani 1 1 d . . .
H38A H 0.2702 0.3095 0.4350 0.036 Uiso 1 1 calc R . .
C39 C 0.3610(11) 0.2605(2) 0.4799(8) 0.032(2) Uani 1 1 d . . .
H39A H 0.4255 0.2686 0.5429 0.038 Uiso 1 1 calc R . .
C40 C 0.3551(10) 0.2246(2) 0.4500(7) 0.024(2) Uani 1 1 d . . .
H40A H 0.4160 0.2081 0.4950 0.028 Uiso 1 1 calc R . .
P1 P 0.0839(3) -0.08527(7) 0.1308(2) 0.0404(7) Uani 1 1 d . . .
F11 F 0.2264(10) -0.0612(2) 0.1544(7) 0.093(3) Uani 1 1 d . . .
F12 F -0.0568(9) -0.1093(2) 0.1129(7) 0.084(2) Uani 1 1 d . . .
F13 F 0.0988(10) -0.0878(2) 0.0018(6) 0.087(3) Uani 1 1 d . . .
F14 F 0.1757(11) -0.1204(2) 0.1549(8) 0.099(3) Uani 1 1 d . . .
F15 F 0.0779(13) -0.0837(2) 0.2622(6) 0.114(4) Uani 1 1 d . . .
F16 F -0.0037(10) -0.0492(2) 0.1141(10) 0.112(3) Uani 1 1 d . . .
P2 P 0.3578(3) -0.22962(7) 0.2472(2) 0.0292(6) Uani 1 1 d . . .
F21 F 0.5267(6) -0.24011(15) 0.2674(4) 0.0389(14) Uani 1 1 d . . .
F22 F 0.1886(6) -0.21986(15) 0.2276(4) 0.0393(14) Uani 1 1 d . . .
F23 F 0.3831(7) -0.20301(19) 0.1501(5) 0.065(2) Uani 1 1 d . . .
F24 F 0.3315(7) -0.25682(19) 0.3456(5) 0.0620(19) Uani 1 1 d . . .
F25 F 0.3875(7) -0.19849(17) 0.3375(5) 0.0588(18) Uani 1 1 d . . .
F26 F 0.3288(8) -0.26175(18) 0.1582(6) 0.070(2) Uani 1 1 d . . .

loop_
_atom_site_aniso_label
_atom_site_aniso_U_11
_atom_site_aniso_U_22
_atom_site_aniso_U_33
_atom_site_aniso_U_23
_atom_site_aniso_U_13
_atom_site_aniso_U_12
Ru1 0.0205(4) 0.0215(3) 0.0215(3) 0.0003(4) 0.0040(3) 0.0012(4)
N1 0.015(5) 0.022(4) 0.027(4) -0.001(3) -0.004(3) 0.005(3)
N2 0.015(4) 0.021(4) 0.029(4) 0.003(3) 0.004(3) 0.000(3)
N3 0.026(5) 0.024(4) 0.037(4) -0.002(3) 0.004(4) 0.006(3)
N4 0.026(5) 0.026(4) 0.032(4) -0.008(3) 0.010(4) -0.002(3)
N5 0.054(7) 0.039(5) 0.057(6) -0.020(5) 0.021(5) 0.000(5)
N6 0.059(7) 0.052(6) 0.049(6) -0.009(5) 0.013(5) 0.003(5)
N7 0.015(5) 0.020(4) 0.027(4) -0.005(3) 0.001(3) 0.007(3)
N8 0.020(4) 0.018(4) 0.023(4) -0.003(3) 0.006(3) -0.002(3)
N9 0.017(5) 0.029(4) 0.022(4) 0.000(3) 0.007(3) 0.001(3)
N10 0.026(5) 0.022(4) 0.018(4) 0.000(3) 0.005(3) 0.002(3)
C1 0.020(6) 0.028(5) 0.032(5) 0.005(4) 0.009(4) -0.003(4)
C2 0.032(6) 0.027(5) 0.029(5) 0.002(4) 0.017(4) -0.003(4)
C3 0.031(6) 0.030(5) 0.038(6) -0.005(4) 0.002(5) -0.004(4)
C4 0.028(6) 0.017(4) 0.031(5) 0.004(4) -0.001(4) -0.005(4)
C5 0.028(6) 0.018(4) 0.022(5) 0.000(3) 0.007(4) 0.005(4)
C6 0.023(5) 0.022(4) 0.016(4) 0.006(4) -0.005(4) 0.004(4)
C7 0.020(6) 0.026(5) 0.032(5) 0.006(4) 0.003(4) 0.002(4)
C8 0.029(6) 0.037(5) 0.021(5) 0.000(4) 0.011(4) 0.000(4)
C9 0.031(6) 0.024(5) 0.033(5) 0.000(4) 0.011(4) 0.001(4)
C10 0.032(6) 0.016(4) 0.033(5) 0.003(4) 0.002(5) -0.002(4)
C11 0.026(6) 0.017(4) 0.025(5) 0.000(3) 0.005(4) 0.003(4)
C12 0.025(6) 0.025(5) 0.034(5) 0.002(4) -0.002(4) 0.008(4)
C13 0.027(6) 0.027(5) 0.028(5) 0.003(4) 0.006(4) 0.003(4)
C14 0.026(6) 0.032(5) 0.021(4) -0.002(4) 0.006(4) -0.002(4)
C15 0.047(7) 0.041(6) 0.015(4) 0.000(4) 0.008(4) 0.004(5)
C16 0.036(7) 0.027(5) 0.033(5) -0.007(4) 0.004(5) 0.006(4)
C17 0.023(6) 0.024(5) 0.043(6) -0.003(4) 0.009(5) 0.002(4)
C18 0.034(7) 0.027(5) 0.030(5) 0.005(4) 0.007(4) 0.004(4)
C19 0.030(7) 0.038(6) 0.037(5) 0.001(5) 0.009(5) 0.011(5)
C20 0.038(7) 0.033(5) 0.035(6) -0.006(4) 0.006(5) 0.005(5)
C21 0.036(7) 0.036(5) 0.021(5) -0.007(4) 0.004(4) 0.000(5)
C22 0.034(7) 0.031(5) 0.034(6) 0.008(4) -0.005(5) 0.002(4)
C23 0.043(7) 0.039(6) 0.021(5) 0.006(4) -0.012(4) 0.005(5)
C24 0.025(6) 0.047(6) 0.027(5) 0.004(4) 0.002(4) 0.001(5)
C25 0.032(6) 0.016(4) 0.021(4) -0.003(3) 0.004(4) 0.000(4)
C26 0.021(6) 0.026(5) 0.032(5) -0.002(4) 0.006(4) -0.005(4)
C27 0.044(7) 0.034(6) 0.028(5) 0.001(4) 0.013(4) 0.000(5)
C28 0.034(6) 0.027(5) 0.031(5) 0.000(4) 0.019(4) -0.003(5)
C29 0.027(6) 0.031(5) 0.046(6) -0.005(4) 0.010(5) 0.005(4)
C30 0.022(6) 0.022(4) 0.021(4) -0.005(3) 0.003(4) 0.001(4)
C31 0.029(6) 0.032(5) 0.026(5) -0.002(4) 0.008(4) 0.008(4)
C32 0.028(6) 0.053(6) 0.025(5) -0.014(4) -0.005(4) -0.003(5)
C33 0.041(7) 0.043(6) 0.018(5) 0.002(4) 0.004(4) 0.004(5)
C34 0.023(6) 0.049(6) 0.027(5) -0.002(4) -0.003(4) 0.008(5)
C35 0.026(6) 0.014(4) 0.026(5) 0.002(4) 0.011(4) 0.003(4)
C36 0.023(6) 0.017(4) 0.029(5) -0.005(4) 0.007(4) 0.004(4)
C37 0.031(7) 0.027(5) 0.028(5) 0.009(4) -0.002(5) 0.002(4)
C38 0.031(6) 0.017(5) 0.041(5) -0.008(4) 0.003(5) -0.008(4)
C39 0.037(7) 0.023(5) 0.035(5) -0.005(4) 0.003(5) -0.003(4)
C40 0.024(6) 0.022(5) 0.025(5) 0.008(4) 0.005(4) 0.006(4)
P1 0.0438(19) 0.0327(14) 0.0436(15) 0.0040(12) 0.0017(13) -0.0040(12)
F11 0.078(7) 0.080(5) 0.113(7) 0.012(5) -0.021(5) -0.030(5)
F12 0.066(6) 0.085(5) 0.102(6) -0.012(4) 0.023(5) -0.034(4)
F13 0.131(8) 0.087(5) 0.048(4) -0.002(4) 0.029(5) -0.048(5)
F14 0.115(8) 0.054(5) 0.113(7) -0.001(4) -0.040(5) 0.014(4)
F15 0.214(12) 0.076(6) 0.060(5) -0.026(4) 0.048(6) -0.058(6)
F16 0.081(7) 0.047(4) 0.194(10) -0.009(5) -0.032(6) 0.024(4)
P2 0.0271(16) 0.0356(14) 0.0242(12) -0.0032(10) 0.0013(10) 0.0070(11)
F21 0.029(4) 0.054(3) 0.034(3) 0.003(2) 0.008(2) 0.018(3)
F22 0.031(4) 0.053(4) 0.032(3) -0.002(2) -0.003(2) 0.008(3)
F23 0.052(5) 0.085(5) 0.061(4) 0.045(4) 0.017(3) 0.026(4)
F24 0.035(4) 0.088(5) 0.064(4) 0.042(4) 0.012(3) 0.008(3)
F25 0.043(4) 0.062(4) 0.068(4) -0.030(3) -0.008(3) 0.016(3)
F26 0.058(5) 0.064(4) 0.082(5) -0.034(4) -0.016(4) 0.020(4)

loop_
_atom_type_symbol
_atom_type_description
_atom_type_scat_dispersion_real
_atom_type_scat_dispersion_imag
_atom_type_scat_source
C C 0.0033 0.0016 'International Tables Vol C Tables 4.2.6.8 and 6.1.1.4'
H H 0.0000 0.0000 'International Tables Vol C Tables 4.2.6.8 and 6.1.1.4'
N N 0.0061 0.0033 'International Tables Vol C Tables 4.2.6.8 and 6.1.1.4'
F F 0.0171 0.0103 'International Tables Vol C Tables 4.2.6.8 and 6.1.1.4'
P P 0.1023 0.0942 'International Tables Vol C Tables 4.2.6.8 and 6.1.1.4'
Ru Ru -1.2594 0.8363 'International Tables Vol C Tables 4.2.6.8 and 6.1.1.4'
O O 0.0106 0.0060 'International Tables Vol C Tables 4.2.6.8 and 6.1.1.4'

loop_
_geom_angle_atom_site_label_1
_geom_angle_atom_site_label_2
_geom_angle_atom_site_label_3
_geom_angle
_geom_angle_site_symmetry_1
_geom_angle_site_symmetry_3
_geom_angle_publ_flag
N7 Ru1 N8 79.0(3) . . ?
N7 Ru1 N9 172.1(3) . . ?
N8 Ru1 N9 95.6(3) . . ?
N7 Ru1 N10 95.3(3) . . ?
N8 Ru1 N10 85.6(3) . . ?
N9 Ru1 N10 78.4(3) . . ?
N7 Ru1 N1 89.1(3) . . ?
N8 Ru1 N1 95.4(3) . . ?
N9 Ru1 N1 97.2(3) . . ?
N10 Ru1 N1 175.6(3) . . ?
N7 Ru1 N2 99.0(3) . . ?
N8 Ru1 N2 174.2(3) . . ?
N9 Ru1 N2 86.9(3) . . ?
N10 Ru1 N2 100.0(3) . . ?
N1 Ru1 N2 79.0(3) . . ?
C1 N1 C5 117.5(7) . . ?
C1 N1 Ru1 127.7(6) . . ?
C5 N1 Ru1 114.8(6) . . ?
C10 N2 C6 118.4(7) . . ?
C10 N2 Ru1 128.9(6) . . ?
C6 N2 Ru1 112.5(5) . . ?
C11 N3 C13 116.0(8) . . ?
C12 N4 C14 116.0(8) . . ?
C21 N7 C25 117.4(7) . . ?
C21 N7 Ru1 126.4(6) . . ?
C25 N7 Ru1 116.2(6) . . ?
C30 N8 C26 117.9(7) . . ?
C30 N8 Ru1 126.7(5) . . ?
C26 N8 Ru1 115.4(6) . . ?
C35 N9 C31 117.8(7) . . ?
C35 N9 Ru1 115.9(6) . . ?
C31 N9 Ru1 126.3(6) . . ?
C40 N10 C36 117.1(7) . . ?
C40 N10 Ru1 126.8(6) . . ?
C36 N10 Ru1 115.2(5) . . ?
N1 C1 C2 123.6(8) . . ?
N1 C1 H1A 118.2 . . ?
C2 C1 H1A 118.2 . . ?
C3 C2 C1 118.9(8) . . ?
C3 C2 H2A 120.5 . . ?
C1 C2 H2A 120.5 . . ?
C2 C3 C4 118.8(8) . . ?
C2 C3 H3A 120.6 . . ?
C4 C3 H3A 120.6 . . ?
C5 C4 C3 118.4(8) . . ?
C5 C4 C11 119.2(7) . . ?
C3 C4 C11 122.3(7) . . ?
N1 C5 C4 122.6(8) . . ?
N1 C5 C6 115.1(7) . . ?
C4 C5 C6 122.2(7) . . ?
N2 C6 C7 121.8(8) . . ?
N2 C6 C5 117.8(7) . . ?
C7 C6 C5 120.4(7) . . ?
C6 C7 C8 118.6(8) . . ?
C6 C7 C12 119.0(8) . . ?
C8 C7 C12 122.4(8) . . ?
C9 C8 C7 118.4(8) . . ?
C9 C8 H8A 120.8 . . ?
C7 C8 H8A 120.8 . . ?
C8 C9 C10 120.2(9) . . ?
C8 C9 H9A 119.9 . . ?
C10 C9 H9A 119.9 . . ?
N2 C10 C9 122.5(8) . . ?
N2 C10 H10A 118.7 . . ?
C9 C10 H10A 118.7 . . ?
N3 C11 C12 123.6(8) . . ?
N3 C11 C4 117.3(7) . . ?
C12 C11 C4 119.1(7) . . ?
N4 C12 C11 121.1(8) . . ?
N4 C12 C7 119.2(8) . . ?
C11 C12 C7 119.7(8) . . ?
N3 C13 C18 118.0(8) . . ?
N3 C13 C14 121.5(8) . . ?
C18 C13 C14 120.4(8) . . ?
N4 C14 C15 118.5(8) . . ?
N4 C14 C13 121.7(8) . . ?
C15 C14 C13 119.8(8) . . ?
C16 C15 C14 118.7(9) . . ?
C16 C15 H15A 120.7 . . ?
C14 C15 H15A 120.7 . . ?
C15 C16 C20 120.2(9) . . ?
C15 C16 C17 121.8(8) . . ?
C20 C16 C17 117.8(8) . . ?
C18 C17 C19 119.4(8) . . ?
C18 C17 C16 118.9(8) . . ?
C19 C17 C16 121.6(8) . . ?
C17 C18 C13 120.3(8) . . ?
C17 C18 H18A 119.9 . . ?
C13 C18 H18A 119.9 . . ?
N5 C19 C17 177.8(11) . . ?
N6 C20 C16 178.6(11) . . ?
N7 C21 C22 122.2(9) . . ?
N7 C21 H21A 118.9 . . ?
C22 C21 H21A 118.9 . . ?
C23 C22 C21 120.7(10) . . ?
C23 C22 H22A 119.6 . . ?
C21 C22 H22A 119.6 . . ?
C22 C23 C24 117.7(9) . . ?
C22 C23 H23A 121.2 . . ?
C24 C23 H23A 121.2 . . ?
C25 C24 C23 120.9(9) . . ?
C25 C24 H24A 119.6 . . ?
C23 C24 H24A 119.6 . . ?
C24 C25 N7 121.1(9) . . ?
C24 C25 C26 125.1(8) . . ?
N7 C25 C26 113.8(7) . . ?
N8 C26 C27 120.5(9) . . ?
N8 C26 C25 115.6(7) . . ?
C27 C26 C25 123.8(8) . . ?
C28 C27 C26 120.0(9) . . ?
C28 C27 H27A 120.0 . . ?
C26 C27 H27A 120.0 . . ?
C27 C28 C29 119.9(8) . . ?
C27 C28 H28A 120.0 . . ?
C29 C28 H28A 120.0 . . ?
C30 C29 C28 117.3(9) . . ?
C30 C29 H29A 121.4 . . ?
C28 C29 H29A 121.4 . . ?
N8 C30 C29 124.3(8) . . ?
N8 C30 H30A 117.9 . . ?
C29 C30 H30A 117.9 . . ?
N9 C31 C32 122.2(8) . . ?
N9 C31 H31A 118.9 . . ?
C32 C31 H31A 118.9 . . ?
C31 C32 C33 120.6(9) . . ?
C31 C32 H32A 119.7 . . ?
C33 C32 H32A 119.7 . . ?
C34 C33 C32 116.3(9) . . ?
C34 C33 H33A 121.9 . . ?
C32 C33 H33A 121.9 . . ?
C33 C34 C35 121.7(9) . . ?
C33 C34 H34A 119.2 . . ?
C35 C34 H34A 119.2 . . ?
N9 C35 C34 121.4(8) . . ?
N9 C35 C36 114.0(7) . . ?
C34 C35 C36 124.5(8) . . ?
N10 C36 C37 121.6(8) . . ?
N10 C36 C35 115.3(7) . . ?
C37 C36 C35 123.1(8) . . ?
C38 C37 C36 120.8(8) . . ?
C38 C37 H37A 119.6 . . ?
C36 C37 H37A 119.6 . . ?
C37 C38 C39 118.0(8) . . ?
C37 C38 H38A 121.0 . . ?
C39 C38 H38A 121.0 . . ?
C38 C39 C40 118.4(9) . . ?
C38 C39 H39A 120.8 . . ?
C40 C39 H39A 120.8 . . ?
N10 C40 C39 124.1(8) . . ?
N10 C40 H40A 118.0 . . ?
C39 C40 H40A 118.0 . . ?
F16 P1 F14 176.4(5) . . ?
F16 P1 F12 93.1(5) . . ?
F14 P1 F12 88.8(5) . . ?
F16 P1 F13 92.1(6) . . ?
F14 P1 F13 90.9(5) . . ?
F12 P1 F13 90.6(4) . . ?
F16 P1 F15 90.6(6) . . ?
F14 P1 F15 86.3(5) . . ?
F12 P1 F15 91.1(5) . . ?
F13 P1 F15 176.7(6) . . ?
F16 P1 F11 87.3(5) . . ?
F14 P1 F11 90.6(5) . . ?
F12 P1 F11 177.6(5) . . ?
F13 P1 F11 91.7(5) . . ?
F15 P1 F11 86.5(5) . . ?
F23 P2 F25 91.3(4) . . ?
F23 P2 F24 179.7(5) . . ?
F25 P2 F24 89.0(4) . . ?
F23 P2 F22 89.4(3) . . ?
F25 P2 F22 90.9(3) . . ?
F24 P2 F22 90.5(3) . . ?
F23 P2 F26 89.9(4) . . ?
F25 P2 F26 178.7(4) . . ?
F24 P2 F26 89.8(4) . . ?
F22 P2 F26 89.6(3) . . ?
F23 P2 F21 91.4(3) . . ?
F25 P2 F21 89.6(3) . . ?
F24 P2 F21 88.7(3) . . ?
F22 P2 F21 179.0(3) . . ?
F26 P2 F21 89.8(3) . . ?

loop_
_geom_bond_atom_site_label_1
_geom_bond_atom_site_label_2
_geom_bond_distance
_geom_bond_site_symmetry_2
_geom_bond_publ_flag
Ru1 N7 2.054(7) . ?
Ru1 N8 2.050(6) . ?
Ru1 N9 2.064(7) . ?
Ru1 N10 2.062(7) . ?
Ru1 N1 2.070(7) . ?
Ru1 N2 2.095(7) . ?
N1 C1 1.321(11) . ?
N1 C5 1.363(10) . ?
N2 C10 1.327(11) . ?
N2 C6 1.361(10) . ?
N3 C11 1.313(10) . ?
N3 C13 1.351(11) . ?
N4 C12 1.325(11) . ?
N4 C14 1.370(11) . ?
N5 C19 1.137(12) . ?
N6 C20 1.139(12) . ?
N7 C21 1.347(12) . ?
N7 C25 1.374(10) . ?
N8 C30 1.334(11) . ?
N8 C26 1.371(11) . ?
N9 C35 1.361(10) . ?
N9 C31 1.352(11) . ?
N10 C40 1.342(11) . ?
N10 C36 1.350(10) . ?
C1 C2 1.397(12) . ?
C1 H1A 0.9500 . ?
C2 C3 1.361(12) . ?
C2 H2A 0.9500 . ?
C3 C4 1.411(13) . ?
C3 H3A 0.9500 . ?
C4 C5 1.378(11) . ?
C4 C11 1.482(12) . ?
C5 C6 1.435(12) . ?
C6 C7 1.396(12) . ?
C7 C8 1.405(13) . ?
C7 C12 1.488(13) . ?
C8 C9 1.359(13) . ?
C8 H8A 0.9500 . ?
C9 C10 1.386(12) . ?
C9 H9A 0.9500 . ?
C10 H10A 0.9500 . ?
C11 C12 1.419(13) . ?
C13 C18 1.410(12) . ?
C13 C14 1.405(12) . ?
C14 C15 1.420(12) . ?
C15 C16 1.370(13) . ?
C15 H15A 0.9500 . ?
C16 C20 1.446(13) . ?
C16 C17 1.443(13) . ?
C17 C18 1.368(13) . ?
C17 C19 1.461(14) . ?
C18 H18A 0.9500 . ?
C21 C22 1.374(13) . ?
C21 H21A 0.9500 . ?
C22 C23 1.361(14) . ?
C22 H22A 0.9500 . ?
C23 C24 1.377(14) . ?
C23 H23A 0.9500 . ?
C24 C25 1.370(12) . ?
C24 H24A 0.9500 . ?
C25 C26 1.464(13) . ?
C26 C27 1.383(12) . ?
C27 C28 1.376(14) . ?
C27 H27A 0.9500 . ?
C28 C29 1.375(13) . ?
C28 H28A 0.9500 . ?
C29 C30 1.383(12) . ?
C29 H29A 0.9500 . ?
C30 H30A 0.9500 . ?
C31 C32 1.375(13) . ?
C31 H31A 0.9500 . ?
C32 C33 1.406(13) . ?
C32 H32A 0.9500 . ?
C33 C34 1.369(13) . ?
C33 H33A 0.9500 . ?
C34 C35 1.384(13) . ?
C34 H34A 0.9500 . ?
C35 C36 1.471(12) . ?
C36 C37 1.381(12) . ?
C37 C38 1.373(13) . ?
C37 H37A 0.9500 . ?
C38 C39 1.383(13) . ?
C38 H38A 0.9500 . ?
C39 C40 1.380(12) . ?
C39 H39A 0.9500 . ?
C40 H40A 0.9500 . ?
P1 F16 1.564(8) . ?
P1 F14 1.563(8) . ?
P1 F12 1.575(8) . ?
P1 F13 1.577(7) . ?
P1 F15 1.588(7) . ?
P1 F11 1.591(8) . ?
P2 F23 1.569(6) . ?
P2 F25 1.582(6) . ?
P2 F24 1.596(6) . ?
P2 F22 1.602(6) . ?
P2 F26 1.599(7) . ?
P2 F21 1.606(6) . ?

loop_
_geom_hbond_atom_site_label_D
_geom_hbond_atom_site_label_H
_geom_hbond_atom_site_label_A
_geom_hbond_distance_DH
_geom_hbond_distance_HA
_geom_hbond_distance_DA
_geom_hbond_angle_DHA
_geom_hbond_site_symmetry_A
_geom_hbond_publ_flag
C3 H3A F16 0.9502 2.4921 3.424(11) 166.92 . ?
C10 H10A F21 0.9499 2.5383 3.403(9) 151.38 2_655 ?
C15 H15A F11 0.9501 2.4526 3.131(14) 128.26 3_655 ?
C18 H18A F13 0.9481 2.4224 3.360(12) 169.97 . ?
C21 H21A N5 0.9498 2.4121 3.252(14) 147.26 3_655 ?
C27 H27A F12 0.9499 2.5442 3.441(12) 157.47 3_556 ?
C28 H28A F25 0.9501 2.4780 3.134(11) 126.17 3_556 ?
C31 H31A F13 0.9497 2.5034 3.317(11) 143.69 3_555 ?
C32 H32A F14 0.9502 2.4392 3.311(13) 152.41 3_555 ?
C33 H33A F22 0.9511 2.4664 3.125(10) 126.34 3_555 ?
C33 H33A F26 0.9511 2.4511 3.370(12) 162.41 3_555 ?
C39 H39A F21 0.9507 2.4978 3.170(11) 127.69 3_656 ?
C39 H39A F24 0.9507 2.5103 3.320(12) 143.15 3_656 ?

loop_
_geom_torsion_atom_site_label_1
_geom_torsion_atom_site_label_2
_geom_torsion_atom_site_label_3
_geom_torsion_atom_site_label_4
_geom_torsion
_geom_torsion_site_symmetry_1
_geom_torsion_site_symmetry_2
_geom_torsion_site_symmetry_3
_geom_torsion_site_symmetry_4
_geom_torsion_publ_flag
N7 Ru1 N1 C1 74.8(8) . . . . ?
N8 Ru1 N1 C1 -4.1(8) . . . . ?
N9 Ru1 N1 C1 -100.5(8) . . . . ?
N10 Ru1 N1 C1 -108(4) . . . . ?
N2 Ru1 N1 C1 174.1(8) . . . . ?
N7 Ru1 N1 C5 -106.0(6) . . . . ?
N8 Ru1 N1 C5 175.1(6) . . . . ?
N9 Ru1 N1 C5 78.7(6) . . . . ?
N10 Ru1 N1 C5 72(4) . . . . ?
N2 Ru1 N1 C5 -6.7(6) . . . . ?
N7 Ru1 N2 C10 -90.9(8) . . . . ?
N8 Ru1 N2 C10 -160(3) . . . . ?
N9 Ru1 N2 C10 83.8(8) . . . . ?
N10 Ru1 N2 C10 6.1(8) . . . . ?
N1 Ru1 N2 C10 -178.3(8) . . . . ?
N7 Ru1 N2 C6 95.3(6) . . . . ?
N8 Ru1 N2 C6 26(3) . . . . ?
N9 Ru1 N2 C6 -90.0(6) . . . . ?
N10 Ru1 N2 C6 -167.7(5) . . . . ?
N1 Ru1 N2 C6 7.9(5) . . . . ?
N8 Ru1 N7 C21 -178.8(7) . . . . ?
N9 Ru1 N7 C21 -131(2) . . . . ?
N10 Ru1 N7 C21 -94.3(7) . . . . ?
N1 Ru1 N7 C21 85.5(7) . . . . ?
N2 Ru1 N7 C21 6.7(7) . . . . ?
N8 Ru1 N7 C25 0.3(5) . . . . ?
N9 Ru1 N7 C25 48(2) . . . . ?
N10 Ru1 N7 C25 84.7(6) . . . . ?
N1 Ru1 N7 C25 -95.4(6) . . . . ?
N2 Ru1 N7 C25 -174.2(5) . . . . ?
N7 Ru1 N8 C30 -180.0(7) . . . . ?
N9 Ru1 N8 C30 5.9(7) . . . . ?
N10 Ru1 N8 C30 83.8(7) . . . . ?
N1 Ru1 N8 C30 -91.9(7) . . . . ?
N2 Ru1 N8 C30 -110(3) . . . . ?
N7 Ru1 N8 C26 -0.5(6) . . . . ?
N9 Ru1 N8 C26 -174.6(6) . . . . ?
N10 Ru1 N8 C26 -96.7(6) . . . . ?
N1 Ru1 N8 C26 87.6(6) . . . . ?
N2 Ru1 N8 C26 70(3) . . . . ?
N7 Ru1 N9 C35 34(2) . . . . ?
N8 Ru1 N9 C35 80.6(6) . . . . ?
N10 Ru1 N9 C35 -3.7(6) . . . . ?
N1 Ru1 N9 C35 176.8(6) . . . . ?
N2 Ru1 N9 C35 -104.7(6) . . . . ?
N7 Ru1 N9 C31 -147.3(19) . . . . ?
N8 Ru1 N9 C31 -100.6(7) . . . . ?
N10 Ru1 N9 C31 175.0(7) . . . . ?
N1 Ru1 N9 C31 -4.4(7) . . . . ?
N2 Ru1 N9 C31 74.1(7) . . . . ?
N7 Ru1 N10 C40 2.3(7) . . . . ?
N8 Ru1 N10 C40 80.8(7) . . . . ?
N9 Ru1 N10 C40 177.5(7) . . . . ?
N1 Ru1 N10 C40 -175(4) . . . . ?
N2 Ru1 N10 C40 -97.8(7) . . . . ?
N7 Ru1 N10 C36 -166.3(6) . . . . ?
N8 Ru1 N10 C36 -87.7(6) . . . . ?
N9 Ru1 N10 C36 8.9(6) . . . . ?
N1 Ru1 N10 C36 16(4) . . . . ?
N2 Ru1 N10 C36 93.7(6) . . . . ?
C5 N1 C1 C2 0.2(13) . . . . ?
Ru1 N1 C1 C2 179.4(7) . . . . ?
N1 C1 C2 C3 -2.0(15) . . . . ?
C1 C2 C3 C4 0.9(14) . . . . ?
C2 C3 C4 C5 1.7(14) . . . . ?
C2 C3 C4 C11 -178.6(9) . . . . ?
C1 N1 C5 C4 2.6(13) . . . . ?
Ru1 N1 C5 C4 -176.7(7) . . . . ?
C1 N1 C5 C6 -176.3(8) . . . . ?
Ru1 N1 C5 C6 4.4(9) . . . . ?
C3 C4 C5 N1 -3.5(14) . . . . ?
C11 C4 C5 N1 176.7(8) . . . . ?
C3 C4 C5 C6 175.2(8) . . . . ?
C11 C4 C5 C6 -4.6(13) . . . . ?
C10 N2 C6 C7 -2.8(12) . . . . ?
Ru1 N2 C6 C7 171.7(7) . . . . ?
C10 N2 C6 C5 177.2(8) . . . . ?
Ru1 N2 C6 C5 -8.2(9) . . . . ?
N1 C5 C6 N2 2.7(11) . . . . ?
C4 C5 C6 N2 -176.1(8) . . . . ?
N1 C5 C6 C7 -177.2(8) . . . . ?
C4 C5 C6 C7 3.9(13) . . . . ?
N2 C6 C7 C8 1.4(13) . . . . ?
C5 C6 C7 C8 -178.6(8) . . . . ?
N2 C6 C7 C12 -178.9(8) . . . . ?
C5 C6 C7 C12 1.1(13) . . . . ?
C6 C7 C8 C9 1.5(13) . . . . ?
C12 C7 C8 C9 -178.1(9) . . . . ?
C7 C8 C9 C10 -3.1(14) . . . . ?
C6 N2 C10 C9 1.2(13) . . . . ?
Ru1 N2 C10 C9 -172.2(7) . . . . ?
C8 C9 C10 N2 1.8(14) . . . . ?
C13 N3 C11 C12 -2.2(13) . . . . ?
C13 N3 C11 C4 178.1(8) . . . . ?
C5 C4 C11 N3 179.9(8) . . . . ?
C3 C4 C11 N3 0.1(13) . . . . ?
C5 C4 C11 C12 0.2(13) . . . . ?
C3 C4 C11 C12 -179.6(9) . . . . ?
C14 N4 C12 C11 -2.6(13) . . . . ?
C14 N4 C12 C7 176.1(8) . . . . ?
N3 C11 C12 N4 3.6(14) . . . . ?
C4 C11 C12 N4 -176.8(8) . . . . ?
N3 C11 C12 C7 -175.1(8) . . . . ?
C4 C11 C12 C7 4.6(13) . . . . ?
C6 C7 C12 N4 176.1(8) . . . . ?
C8 C7 C12 N4 -4.3(14) . . . . ?
C6 C7 C12 C11 -5.2(13) . . . . ?
C8 C7 C12 C11 174.4(9) . . . . ?
C11 N3 C13 C18 -178.0(8) . . . . ?
C11 N3 C13 C14 0.3(13) . . . . ?
C12 N4 C14 C15 -178.4(8) . . . . ?
C12 N4 C14 C13 0.7(13) . . . . ?
N3 C13 C14 N4 0.5(14) . . . . ?
C18 C13 C14 N4 178.8(9) . . . . ?
N3 C13 C14 C15 179.5(9) . . . . ?
C18 C13 C14 C15 -2.2(14) . . . . ?
N4 C14 C15 C16 -178.4(9) . . . . ?
C13 C14 C15 C16 2.5(14) . . . . ?
C14 C15 C16 C20 -176.7(9) . . . . ?
C14 C15 C16 C17 -1.8(15) . . . . ?
C15 C16 C17 C18 0.7(15) . . . . ?
C20 C16 C17 C18 175.6(9) . . . . ?
C15 C16 C17 C19 178.4(9) . . . . ?
C20 C16 C17 C19 -6.7(14) . . . . ?
C19 C17 C18 C13 -178.0(9) . . . . ?
C16 C17 C18 C13 -0.3(14) . . . . ?
N3 C13 C18 C17 179.4(9) . . . . ?
C14 C13 C18 C17 1.0(14) . . . . ?
C18 C17 C19 N5 -5(31) . . . . ?
C16 C17 C19 N5 177(100) . . . . ?
C15 C16 C20 N6 137(53) . . . . ?
C17 C16 C20 N6 -38(53) . . . . ?
C25 N7 C21 C22 0.4(12) . . . . ?
Ru1 N7 C21 C22 179.5(7) . . . . ?
N7 C21 C22 C23 -0.5(14) . . . . ?
C21 C22 C23 C24 0.7(14) . . . . ?
C22 C23 C24 C25 -1.0(14) . . . . ?
C23 C24 C25 N7 1.0(13) . . . . ?
C23 C24 C25 C26 -178.8(8) . . . . ?
C21 N7 C25 C24 -0.7(12) . . . . ?
Ru1 N7 C25 C24 -179.8(7) . . . . ?
C21 N7 C25 C26 179.2(7) . . . . ?
Ru1 N7 C25 C26 0.0(9) . . . . ?
C30 N8 C26 C27 3.1(11) . . . . ?
Ru1 N8 C26 C27 -176.4(6) . . . . ?
C30 N8 C26 C25 -179.8(7) . . . . ?
Ru1 N8 C26 C25 0.6(9) . . . . ?
C24 C25 C26 N8 179.4(8) . . . . ?
N7 C25 C26 N8 -0.4(10) . . . . ?
C24 C25 C26 C27 -3.6(13) . . . . ?
N7 C25 C26 C27 176.5(8) . . . . ?
N8 C26 C27 C28 -2.6(13) . . . . ?
C25 C26 C27 C28 -179.5(8) . . . . ?
C26 C27 C28 C29 -0.6(14) . . . . ?
C27 C28 C29 C30 3.1(14) . . . . ?
C26 N8 C30 C29 -0.4(12) . . . . ?
Ru1 N8 C30 C29 179.1(6) . . . . ?
C28 C29 C30 N8 -2.7(13) . . . . ?
C35 N9 C31 C32 -1.0(13) . . . . ?
Ru1 N9 C31 C32 -179.7(7) . . . . ?
N9 C31 C32 C33 0.6(15) . . . . ?
C31 C32 C33 C34 -0.9(14) . . . . ?
C32 C33 C34 C35 1.8(14) . . . . ?
C31 N9 C35 C34 1.8(12) . . . . ?
Ru1 N9 C35 C34 -179.3(7) . . . . ?
C31 N9 C35 C36 179.6(7) . . . . ?
Ru1 N9 C35 C36 -1.5(9) . . . . ?
C33 C34 C35 N9 -2.3(14) . . . . ?
C33 C34 C35 C36 -179.8(9) . . . . ?
C40 N10 C36 C37 -0.8(12) . . . . ?
Ru1 N10 C36 C37 168.9(7) . . . . ?
C40 N10 C36 C35 177.8(8) . . . . ?
Ru1 N10 C36 C35 -12.5(9) . . . . ?
N9 C35 C36 N10 9.2(11) . . . . ?
C34 C35 C36 N10 -173.1(8) . . . . ?
N9 C35 C36 C37 -172.2(8) . . . . ?
C34 C35 C36 C37 5.6(14) . . . . ?
N10 C36 C37 C38 0.5(13) . . . . ?
C35 C36 C37 C38 -178.0(8) . . . . ?
C36 C37 C38 C39 0.6(14) . . . . ?
C37 C38 C39 C40 -1.4(14) . . . . ?
C36 N10 C40 C39 0.0(13) . . . . ?
Ru1 N10 C40 C39 -168.4(7) . . . . ?
C38 C39 C40 N10 1.1(14) . . . . ?
